data_7004695
loop_
_publ_author_name
'Pedrido, Rosa'
'Gonz\'alez-Noya, Ana M.'
'Romero, Maria J.'
'Mart\'inez-Calvo, Miguel'
'V\'azquez L\'opez, Miguel'
'G\'omez-F\'orneas, Esther'
'Zaragoza, Guillermo'
'Bermejo, Manuel R.'

_publ_section_title
;
 Pentadentate thiosemicarbazones as versatile chelating systems. A
 comparative structural study of their metallic complexes
;
_journal_issue 47
_journal_name_full 'Dalton Transactions'
_journal_page_first 6776
_journal_page_last 6787
_journal_paper_doi 10.1039/b810601k
_journal_year 2008
_chemical_compound_source 'synthesis as described'
_chemical_formula_moiety 'C17 H27 N7 O Pb S3'
_chemical_formula_sum 'C17 H27 N7 O Pb S3'
_chemical_formula_weight 648.86
_chemical_name_systematic
;
?
;
_space_group_IT_number 2
_symmetry_cell_setting triclinic
_symmetry_Int_Tables_number 2
_symmetry_space_group_name_Hall '-P 1'
_symmetry_space_group_name_H-M 'P -1'
_atom_sites_solution_hydrogens geom
_atom_sites_solution_primary direct
_atom_sites_solution_secondary difmap
_audit_conform_dict_location ftp://ftp.iucr.org/pub/cif_core.dic
_audit_conform_dict_name cif_core.dic
_audit_conform_dict_version 2.3
_audit_creation_date 2008-08-13T13:26:50-00:00
_audit_creation_method 'WinGX routine CIF_UPDATE'
_cell_angle_alpha 104.716(2)
_cell_angle_beta 91.567(2)
_cell_angle_gamma 98.443(2)
_cell_formula_units_Z 2
_cell_length_a 8.7498(3)
_cell_length_b 10.0206(3)
_cell_length_c 13.6415(4)
_cell_measurement_reflns_used 1999
_cell_measurement_temperature 100(2)
_cell_measurement_theta_max 29.91
_cell_measurement_theta_min 2.28
_cell_measurement_wavelength 0.71073
_cell_volume 1141.68(6)
_computing_cell_refinement 'APPEX2 (BRUKER AXS, 2005)'
_computing_data_collection 'APPEX2 (BRUKER AXS, 2005)'
_computing_data_reduction 'APPEX2 (BRUKER AXS, 2005)'
_computing_molecular_graphics 'Ortep-3 for Windows (Farrugia, 1997)'
_computing_publication_material 'WinGX publication routines (Farrugia, 1999)'
_computing_structure_refinement 'SHELXL-97 (Sheldrick, 1997)'
_computing_structure_solution 'DIRDIF99 (Beurskens et all, 1999)'
_diffrn_ambient_temperature 100(2)
_diffrn_measured_fraction_theta_full 0.999
_diffrn_measured_fraction_theta_max 0.999
_diffrn_measurement_device 'four-circle diffractometer'
_diffrn_measurement_device_type 'BRUKER APPEX-II CCD'
_diffrn_measurement_method 'omega and phi scans'
_diffrn_radiation_monochromator graphite
_diffrn_radiation_probe x-ray
_diffrn_radiation_source 'fine-focus sealed tube'
_diffrn_radiation_type MoK\a
_diffrn_radiation_wavelength 0.7107
_diffrn_reflns_av_R_equivalents 0.0365
_diffrn_reflns_av_unetI/netI 0.0274
_diffrn_reflns_limit_h_max 10
_diffrn_reflns_limit_h_min -10
_diffrn_reflns_limit_k_max 12
_diffrn_reflns_limit_k_min -12
_diffrn_reflns_limit_l_max 17
_diffrn_reflns_limit_l_min 0
_diffrn_reflns_number 28749
_diffrn_reflns_theta_full 26.37
_diffrn_reflns_theta_max 26.37
_diffrn_reflns_theta_min 1.55
_exptl_absorpt_coefficient_mu 7.687
_exptl_absorpt_correction_T_max 0.22
_exptl_absorpt_correction_T_min 0.12
_exptl_absorpt_correction_type multi-scan
_exptl_absorpt_process_details 'BRUKER SADABS'
_exptl_crystal_colour Orange
_exptl_crystal_density_diffrn 1.887
_exptl_crystal_density_method 'not measured'
_exptl_crystal_description prism
_exptl_crystal_F_000 632
_exptl_crystal_size_max 0.30
_exptl_crystal_size_mid 0.25
_exptl_crystal_size_min 0.20
_refine_diff_density_max 0.425
_refine_diff_density_min -0.835
_refine_diff_density_rms 0.103
_refine_ls_extinction_method none
_refine_ls_goodness_of_fit_ref 1.053
_refine_ls_hydrogen_treatment mixed
_refine_ls_matrix_type full
_refine_ls_number_parameters 276
_refine_ls_number_reflns 4668
_refine_ls_number_restraints 0
_refine_ls_restrained_S_all 1.053
_refine_ls_R_factor_all 0.019
_refine_ls_R_factor_gt 0.0171
_refine_ls_shift/su_max 0.001
_refine_ls_shift/su_mean 0
_refine_ls_structure_factor_coef Fsqd
_refine_ls_weighting_details 'calc w=1/[\s^2^(Fo^2^)+(0.0144P)^2^+0.7840P] where P=(Fo^2^+2Fc^2^)/3'
_refine_ls_weighting_scheme calc
_refine_ls_wR_factor_gt 0.0368
_refine_ls_wR_factor_ref 0.0373
_reflns_number_gt 4415
_reflns_number_total 4668
_reflns_threshold_expression >2sigma(I)
_cod_data_source_file b810601k.txt
_cod_data_source_block be82rp1n
_cod_depositor_comments
;
The following automatic conversions were performed:
'_symmetry_cell_setting' value 'Triclinic' changed to 'triclinic'
according to '/home/saulius/struct/CIF-dictionaries/cif_core.dic'
dictionary named 'cif_core.dic' version 2.4.1 from 2010-06-29.

Automatic conversion script
Id: cif_fix_enum 1527 2010-12-29 10:47:43Z saulius 

2018-03-12
Z value and formula fixed to values more according to usual
chemical conventions.                 miguel
;
_cod_original_formula_sum 'C34 H54 N14 O2 Pb2 S6'
_cod_original_formula_weight 1297.73
_cod_original_formula_moiety 'C34 H54 N14 O2 Pb2 S6'
_cod_original_formula_units_Z 1
_cod_original_sg_symbol_H-M P-1
_cod_database_code 7004695

loop_
_symmetry_equiv_pos_as_xyz
'x, y, z'
'-x, -y, -z'

loop_
_atom_site_label
_atom_site_type_symbol
_atom_site_fract_x
_atom_site_fract_y
_atom_site_fract_z
_atom_site_U_iso_or_equiv
_atom_site_adp_type
_atom_site_occupancy
_atom_site_symmetry_multiplicity
_atom_site_calc_flag
_atom_site_refinement_flags
_atom_site_disorder_assembly
_atom_site_disorder_group
Pb1 Pb 0.048831(11) 0.424199(10) 0.300820(7) 0.00742(4) Uani 1 1 d . . .
N4 N -0.0150(3) 0.6552(2) 0.27283(17) 0.0100(5) Uani 1 1 d . . .
C6 C -0.0803(3) 0.7418(3) 0.3468(2) 0.0095(6) Uani 1 1 d . . .
C7 C -0.0750(3) 0.8827(3) 0.3483(2) 0.0141(6) Uani 1 1 d . . .
H7 H -0.1213 0.9432 0.4002 0.017 Uiso 1 1 calc R . .
C8 C -0.0016(3) 0.9325(3) 0.2734(2) 0.0141(6) Uani 1 1 d . . .
H8 H 0.0024 1.0277 0.2733 0.017 Uiso 1 1 calc R . .
C9 C 0.0657(3) 0.8441(3) 0.1987(2) 0.0135(6) Uani 1 1 d . . .
H9 H 0.1169 0.8776 0.1471 0.016 Uiso 1 1 calc R . .
C10 C 0.0576(3) 0.7046(3) 0.2003(2) 0.0099(6) Uani 1 1 d . . .
C5 C -0.1552(3) 0.6809(3) 0.4243(2) 0.0104(6) Uani 1 1 d . . .
N3 N -0.1504(2) 0.5493(2) 0.41542(16) 0.0084(5) Uani 1 1 d . . .
N2 N -0.2137(3) 0.4975(2) 0.49132(16) 0.0100(5) Uani 1 1 d . . .
C3 C -0.2324(3) 0.3578(3) 0.4728(2) 0.0094(6) Uani 1 1 d . . .
S1 S -0.18373(8) 0.23995(7) 0.36664(5) 0.01173(14) Uani 1 1 d . . .
N1 N -0.3009(3) 0.3102(3) 0.54743(18) 0.0118(5) Uani 1 1 d . . .
C2 C -0.3287(3) 0.1653(3) 0.5511(2) 0.0167(6) Uani 1 1 d . . .
H2A H -0.2287 0.1314 0.5558 0.02 Uiso 1 1 calc R . .
H2B H -0.3882 0.1071 0.4882 0.02 Uiso 1 1 calc R . .
C1 C -0.4186(3) 0.1526(3) 0.6424(2) 0.0192(7) Uani 1 1 d . . .
H1A H -0.3609 0.2127 0.7044 0.029 Uiso 1 1 calc R . .
H1B H -0.4335 0.0553 0.6464 0.029 Uiso 1 1 calc R . .
H1C H -0.5198 0.1816 0.6357 0.029 Uiso 1 1 calc R . .
C4 C -0.2309(3) 0.7674(3) 0.5091(2) 0.0147(6) Uani 1 1 d . . .
H4A H -0.3273 0.7127 0.5216 0.022 Uiso 1 1 calc R . .
H4B H -0.254 0.8511 0.4907 0.022 Uiso 1 1 calc R . .
H4C H -0.161 0.7953 0.5707 0.022 Uiso 1 1 calc R . .
C12 C 0.1289(3) 0.6050(3) 0.1235(2) 0.0100(6) Uani 1 1 d . . .
N5 N 0.0968(3) 0.4752(2) 0.12490(16) 0.0102(5) Uani 1 1 d . . .
N6 N 0.1655(3) 0.3832(2) 0.05427(17) 0.0113(5) Uani 1 1 d . . .
C13 C 0.1208(3) 0.2521(3) 0.0543(2) 0.0110(6) Uani 1 1 d . . .
S2 S -0.01821(8) 0.18639(7) 0.12711(5) 0.01243(15) Uani 1 1 d . . .
N7 N 0.1934(3) 0.1574(3) -0.00904(18) 0.0128(5) Uani 1 1 d . . .
C14 C 0.3071(3) 0.1977(3) -0.0767(2) 0.0147(6) Uani 1 1 d . . .
H14A H 0.3877 0.2736 -0.0372 0.018 Uiso 1 1 calc R . .
H14B H 0.2558 0.2329 -0.1284 0.018 Uiso 1 1 calc R . .
C15 C 0.3811(4) 0.0735(3) -0.1284(2) 0.0229(7) Uani 1 1 d . . .
H15A H 0.4324 0.0393 -0.0771 0.034 Uiso 1 1 calc R . .
H15B H 0.4577 0.1015 -0.1735 0.034 Uiso 1 1 calc R . .
H15C H 0.3013 -0.001 -0.1683 0.034 Uiso 1 1 calc R . .
C11 C 0.2341(3) 0.6546(3) 0.0510(2) 0.0143(6) Uani 1 1 d . . .
H11A H 0.3051 0.5877 0.0281 0.021 Uiso 1 1 calc R . .
H11B H 0.2938 0.7462 0.0851 0.021 Uiso 1 1 calc R . .
H11C H 0.1723 0.6625 -0.0077 0.021 Uiso 1 1 calc R . .
S1D S 0.50158(8) 0.39958(8) 0.28885(5) 0.01638(16) Uani 1 1 d . . .
O1D O 0.3765(2) 0.4867(2) 0.28165(15) 0.0194(5) Uani 1 1 d . . .
C1D C 0.4147(4) 0.2220(3) 0.2365(2) 0.0231(7) Uani 1 1 d . . .
H1D1 H 0.3359 0.1953 0.2806 0.035 Uiso 1 1 calc R . .
H1D2 H 0.4943 0.1616 0.2313 0.035 Uiso 1 1 calc R . .
H1D3 H 0.3663 0.2115 0.1688 0.035 Uiso 1 1 calc R . .
C2D C 0.6184(4) 0.4149(4) 0.1856(2) 0.0257(8) Uani 1 1 d . . .
H2D1 H 0.5516 0.3988 0.1235 0.038 Uiso 1 1 calc R . .
H2D2 H 0.6884 0.3454 0.1757 0.038 Uiso 1 1 calc R . .
H2D3 H 0.6793 0.5088 0.2009 0.038 Uiso 1 1 calc R . .
H7A H 0.154(4) 0.076(3) -0.022(2) 0.012(8) Uiso 1 1 d . . .
H1 H -0.332(4) 0.375(3) 0.593(2) 0.019(9) Uiso 1 1 d . . .

loop_
_atom_site_aniso_label
_atom_site_aniso_U_11
_atom_site_aniso_U_22
_atom_site_aniso_U_33
_atom_site_aniso_U_23
_atom_site_aniso_U_13
_atom_site_aniso_U_12
Pb1 0.00860(5) 0.00683(6) 0.00674(6) 0.00128(4) 0.00105(4) 0.00176(4)
N4 0.0114(11) 0.0102(12) 0.0084(12) 0.0031(10) 0.0007(9) 0.0007(9)
C6 0.0114(13) 0.0066(14) 0.0103(14) 0.0016(11) -0.0009(11) 0.0026(11)
C7 0.0171(14) 0.0110(15) 0.0140(15) 0.0022(12) 0.0013(12) 0.0037(12)
C8 0.0175(14) 0.0076(15) 0.0178(16) 0.0047(12) -0.0026(12) 0.0021(12)
C9 0.0159(14) 0.0107(15) 0.0157(15) 0.0064(12) 0.0018(12) 0.0025(12)
C10 0.0095(13) 0.0103(14) 0.0091(14) 0.0027(11) -0.0016(10) -0.0005(11)
C5 0.0115(13) 0.0089(14) 0.0092(14) -0.0002(11) -0.0013(11) 0.0014(11)
N3 0.0103(11) 0.0094(12) 0.0062(11) 0.0025(10) 0.0027(9) 0.0026(9)
N2 0.0120(11) 0.0121(13) 0.0062(12) 0.0024(10) 0.0037(9) 0.0026(10)
C3 0.0091(13) 0.0106(14) 0.0077(14) 0.0009(11) 0.0003(10) 0.0021(11)
S1 0.0151(3) 0.0082(3) 0.0107(4) 0.0000(3) 0.0042(3) 0.0016(3)
N1 0.0172(12) 0.0095(13) 0.0085(12) 0.0021(10) 0.0062(10) 0.0006(10)
C2 0.0189(15) 0.0141(16) 0.0169(16) 0.0061(13) 0.0028(12) -0.0022(12)
C1 0.0213(16) 0.0193(17) 0.0170(16) 0.0095(14) 0.0006(13) -0.0047(13)
C4 0.0209(15) 0.0106(15) 0.0138(15) 0.0022(12) 0.0067(12) 0.0064(12)
C12 0.0113(13) 0.0112(15) 0.0072(14) 0.0034(11) -0.0004(11) -0.0010(11)
N5 0.0126(11) 0.0108(13) 0.0062(12) -0.0003(10) 0.0003(9) 0.0031(10)
N6 0.0144(12) 0.0107(13) 0.0084(12) 0.0014(10) 0.0035(9) 0.0015(10)
C13 0.0125(13) 0.0141(15) 0.0060(14) 0.0020(12) -0.0003(11) 0.0021(12)
S2 0.0170(3) 0.0092(4) 0.0102(4) 0.0017(3) 0.0054(3) 0.0001(3)
N7 0.0162(12) 0.0076(13) 0.0132(13) 0.0005(11) 0.0053(10) 0.0013(11)
C14 0.0127(14) 0.0148(16) 0.0125(15) -0.0016(12) 0.0042(11) -0.0022(12)
C15 0.0202(16) 0.0238(18) 0.0213(18) -0.0009(14) 0.0106(13) 0.0028(14)
C11 0.0174(15) 0.0118(15) 0.0152(15) 0.0058(12) 0.0071(12) 0.0017(12)
S1D 0.0118(3) 0.0260(4) 0.0098(4) 0.0004(3) 0.0012(3) 0.0055(3)
O1D 0.0158(10) 0.0257(13) 0.0165(11) 0.0014(9) 0.0042(9) 0.0092(9)
C1D 0.0205(16) 0.0259(19) 0.0219(18) 0.0024(15) 0.0029(13) 0.0070(14)
C2D 0.0155(15) 0.041(2) 0.0191(17) 0.0054(16) 0.0066(13) 0.0047(15)

loop_
_atom_type_symbol
_atom_type_description
_atom_type_scat_dispersion_real
_atom_type_scat_dispersion_imag
_atom_type_scat_source
C C 0.0033 0.0016 'International Tables Vol C Tables 4.2.6.8 and 6.1.1.4'
H H 0 0 'International Tables Vol C Tables 4.2.6.8 and 6.1.1.4'
N N 0.0061 0.0033 'International Tables Vol C Tables 4.2.6.8 and 6.1.1.4'
O O 0.0106 0.006 'International Tables Vol C Tables 4.2.6.8 and 6.1.1.4'
Pb Pb -3.3944 10.1111 'International Tables Vol C Tables 4.2.6.8 and 6.1.1.4'
S S 0.1246 0.1234 'International Tables Vol C Tables 4.2.6.8 and 6.1.1.4'

loop_
_geom_angle_atom_site_label_1
_geom_angle_atom_site_label_2
_geom_angle_atom_site_label_3
_geom_angle
_geom_angle_site_symmetry_1
_geom_angle_site_symmetry_3
_geom_angle_publ_flag
N4 Pb1 N5 61.65(7) . . ?
N4 Pb1 N3 61.84(7) . . ?
N5 Pb1 N3 119.48(7) . . ?
N4 Pb1 S1 119.71(5) . . ?
N5 Pb1 S1 132.75(5) . . ?
N3 Pb1 S1 65.42(5) . . ?
N4 Pb1 S2 115.23(5) . . ?
N5 Pb1 S2 64.29(5) . . ?
N3 Pb1 S2 127.24(5) . . ?
S1 Pb1 S2 76.60(2) . . ?
C10 N4 C6 120.0(2) . . ?
C10 N4 Pb1 117.70(17) . . ?
C6 N4 Pb1 119.37(16) . . ?
N4 C6 C7 120.6(2) . . ?
N4 C6 C5 116.9(2) . . ?
C7 C6 C5 122.5(2) . . ?
C8 C7 C6 119.1(3) . . ?
C8 C7 H7 120.4 . . ?
C6 C7 H7 120.4 . . ?
C9 C8 C7 120.0(3) . . ?
C9 C8 H8 120 . . ?
C7 C8 H8 120 . . ?
C8 C9 C10 118.8(3) . . ?
C8 C9 H9 120.6 . . ?
C10 C9 H9 120.6 . . ?
N4 C10 C9 121.4(2) . . ?
N4 C10 C12 117.1(2) . . ?
C9 C10 C12 121.6(2) . . ?
N3 C5 C6 116.6(2) . . ?
N3 C5 C4 122.2(2) . . ?
C6 C5 C4 121.2(2) . . ?
C5 N3 N2 115.3(2) . . ?
C5 N3 Pb1 120.09(17) . . ?
N2 N3 Pb1 121.23(15) . . ?
C3 N2 N3 114.6(2) . . ?
N2 C3 N1 113.0(2) . . ?
N2 C3 S1 127.6(2) . . ?
N1 C3 S1 119.4(2) . . ?
C3 S1 Pb1 98.43(9) . . ?
C3 N1 C2 125.4(2) . . ?
C3 N1 H1 113(2) . . ?
C2 N1 H1 122(2) . . ?
N1 C2 C1 109.6(2) . . ?
N1 C2 H2A 109.7 . . ?
C1 C2 H2A 109.7 . . ?
N1 C2 H2B 109.7 . . ?
C1 C2 H2B 109.7 . . ?
H2A C2 H2B 108.2 . . ?
C2 C1 H1A 109.5 . . ?
C2 C1 H1B 109.5 . . ?
H1A C1 H1B 109.5 . . ?
C2 C1 H1C 109.5 . . ?
H1A C1 H1C 109.5 . . ?
H1B C1 H1C 109.5 . . ?
C5 C4 H4A 109.5 . . ?
C5 C4 H4B 109.5 . . ?
H4A C4 H4B 109.5 . . ?
C5 C4 H4C 109.5 . . ?
H4A C4 H4C 109.5 . . ?
H4B C4 H4C 109.5 . . ?
N5 C12 C10 115.8(2) . . ?
N5 C12 C11 123.4(2) . . ?
C10 C12 C11 120.8(2) . . ?
C12 N5 N6 115.6(2) . . ?
C12 N5 Pb1 117.13(17) . . ?
N6 N5 Pb1 118.70(15) . . ?
C13 N6 N5 113.0(2) . . ?
N6 C13 N7 115.5(2) . . ?
N6 C13 S2 127.8(2) . . ?
N7 C13 S2 116.7(2) . . ?
C13 S2 Pb1 94.69(10) . . ?
C13 N7 C14 122.1(2) . . ?
C13 N7 H7A 118(2) . . ?
C14 N7 H7A 117(2) . . ?
N7 C14 C15 110.0(2) . . ?
N7 C14 H14A 109.7 . . ?
C15 C14 H14A 109.7 . . ?
N7 C14 H14B 109.7 . . ?
C15 C14 H14B 109.7 . . ?
H14A C14 H14B 108.2 . . ?
C14 C15 H15A 109.5 . . ?
C14 C15 H15B 109.5 . . ?
H15A C15 H15B 109.5 . . ?
C14 C15 H15C 109.5 . . ?
H15A C15 H15C 109.5 . . ?
H15B C15 H15C 109.5 . . ?
C12 C11 H11A 109.5 . . ?
C12 C11 H11B 109.5 . . ?
H11A C11 H11B 109.5 . . ?
C12 C11 H11C 109.5 . . ?
H11A C11 H11C 109.5 . . ?
H11B C11 H11C 109.5 . . ?
O1D S1D C1D 106.14(14) . . ?
O1D S1D C2D 104.48(14) . . ?
C1D S1D C2D 96.81(16) . . ?
S1D C1D H1D1 109.5 . . ?
S1D C1D H1D2 109.5 . . ?
H1D1 C1D H1D2 109.5 . . ?
S1D C1D H1D3 109.5 . . ?
H1D1 C1D H1D3 109.5 . . ?
H1D2 C1D H1D3 109.5 . . ?
S1D C2D H2D1 109.5 . . ?
S1D C2D H2D2 109.5 . . ?
H2D1 C2D H2D2 109.5 . . ?
S1D C2D H2D3 109.5 . . ?
H2D1 C2D H2D3 109.5 . . ?
H2D2 C2D H2D3 109.5 . . ?

loop_
_geom_bond_atom_site_label_1
_geom_bond_atom_site_label_2
_geom_bond_distance
_geom_bond_site_symmetry_2
_geom_bond_publ_flag
Pb1 N4 2.575(2) . ?
Pb1 N5 2.610(2) . ?
Pb1 N3 2.617(2) . ?
Pb1 S1 2.8626(7) . ?
Pb1 S2 2.8779(7) . ?
N4 C10 1.348(3) . ?
N4 C6 1.352(3) . ?
C6 C7 1.401(4) . ?
C6 C5 1.473(4) . ?
C7 C8 1.381(4) . ?
C7 H7 0.95 . ?
C8 C9 1.377(4) . ?
C8 H8 0.95 . ?
C9 C10 1.396(4) . ?
C9 H9 0.95 . ?
C10 C12 1.473(4) . ?
C5 N3 1.301(3) . ?
C5 C4 1.493(4) . ?
N3 N2 1.367(3) . ?
N2 C3 1.342(3) . ?
C3 N1 1.349(3) . ?
C3 S1 1.728(3) . ?
N1 C2 1.450(4) . ?
N1 H1 0.86(3) . ?
C2 C1 1.515(4) . ?
C2 H2A 0.99 . ?
C2 H2B 0.99 . ?
C1 H1A 0.98 . ?
C1 H1B 0.98 . ?
C1 H1C 0.98 . ?
C4 H4A 0.98 . ?
C4 H4B 0.98 . ?
C4 H4C 0.98 . ?
C12 N5 1.296(3) . ?
C12 C11 1.496(4) . ?
N5 N6 1.372(3) . ?
N6 C13 1.315(4) . ?
C13 N7 1.357(4) . ?
C13 S2 1.750(3) . ?
N7 C14 1.458(4) . ?
N7 H7A 0.81(3) . ?
C14 C15 1.511(4) . ?
C14 H14A 0.99 . ?
C14 H14B 0.99 . ?
C15 H15A 0.98 . ?
C15 H15B 0.98 . ?
C15 H15C 0.98 . ?
C11 H11A 0.98 . ?
C11 H11B 0.98 . ?
C11 H11C 0.98 . ?
S1D O1D 1.512(2) . ?
S1D C1D 1.784(3) . ?
S1D C2D 1.788(3) . ?
C1D H1D1 0.98 . ?
C1D H1D2 0.98 . ?
C1D H1D3 0.98 . ?
C2D H2D1 0.98 . ?
C2D H2D2 0.98 . ?
C2D H2D3 0.98 . ?

loop_
_geom_hbond_atom_site_label_D
_geom_hbond_atom_site_label_H
_geom_hbond_atom_site_label_A
_geom_hbond_distance_DH
_geom_hbond_distance_HA
_geom_hbond_distance_DA
_geom_hbond_angle_DHA
_geom_hbond_site_symmetry_A
N7 H7A S2 0.81(3) 2.73(3) 3.508(3) 162(3) 2
N1 H1 O1D 0.86(3) 1.99(3) 2.844(3) 168(3) 2_566

loop_
_geom_torsion_atom_site_label_1
_geom_torsion_atom_site_label_2
_geom_torsion_atom_site_label_3
_geom_torsion_atom_site_label_4
_geom_torsion
_geom_torsion_site_symmetry_1
_geom_torsion_site_symmetry_2
_geom_torsion_site_symmetry_3
_geom_torsion_site_symmetry_4
_geom_torsion_publ_flag
N5 Pb1 N4 C10 -23.11(18) . . . . ?
N3 Pb1 N4 C10 179.5(2) . . . . ?
S1 Pb1 N4 C10 -148.58(17) . . . . ?
S2 Pb1 N4 C10 -60.1(2) . . . . ?
N5 Pb1 N4 C6 176.1(2) . . . . ?
N3 Pb1 N4 C6 18.74(18) . . . . ?
S1 Pb1 N4 C6 50.7(2) . . . . ?
S2 Pb1 N4 C6 139.17(18) . . . . ?
C10 N4 C6 C7 0.7(4) . . . . ?
Pb1 N4 C6 C7 161.0(2) . . . . ?
C10 N4 C6 C5 -179.0(2) . . . . ?
Pb1 N4 C6 C5 -18.7(3) . . . . ?
N4 C6 C7 C8 -0.2(4) . . . . ?
C5 C6 C7 C8 179.5(3) . . . . ?
C6 C7 C8 C9 -0.3(4) . . . . ?
C7 C8 C9 C10 0.3(4) . . . . ?
C6 N4 C10 C9 -0.8(4) . . . . ?
Pb1 N4 C10 C9 -161.4(2) . . . . ?
C6 N4 C10 C12 178.7(2) . . . . ?
Pb1 N4 C10 C12 18.1(3) . . . . ?
C8 C9 C10 N4 0.3(4) . . . . ?
C8 C9 C10 C12 -179.2(3) . . . . ?
N4 C6 C5 N3 0.7(4) . . . . ?
C7 C6 C5 N3 -179.0(2) . . . . ?
N4 C6 C5 C4 -179.9(2) . . . . ?
C7 C6 C5 C4 0.4(4) . . . . ?
C6 C5 N3 N2 176.8(2) . . . . ?
C4 C5 N3 N2 -2.6(4) . . . . ?
C6 C5 N3 Pb1 17.4(3) . . . . ?
C4 C5 N3 Pb1 -162.0(2) . . . . ?
N4 Pb1 N3 C5 -18.84(19) . . . . ?
N5 Pb1 N3 C5 -41.7(2) . . . . ?
S1 Pb1 N3 C5 -168.5(2) . . . . ?
S2 Pb1 N3 C5 -120.40(19) . . . . ?
N4 Pb1 N3 N2 -177.0(2) . . . . ?
N5 Pb1 N3 N2 160.15(17) . . . . ?
S1 Pb1 N3 N2 33.36(17) . . . . ?
S2 Pb1 N3 N2 81.46(18) . . . . ?
C5 N3 N2 C3 169.1(2) . . . . ?
Pb1 N3 N2 C3 -31.8(3) . . . . ?
N3 N2 C3 N1 -177.5(2) . . . . ?
N3 N2 C3 S1 0.9(3) . . . . ?
N2 C3 S1 Pb1 23.5(2) . . . . ?
N1 C3 S1 Pb1 -158.2(2) . . . . ?
N4 Pb1 S1 C3 -53.70(11) . . . . ?
N5 Pb1 S1 C3 -131.17(11) . . . . ?
N3 Pb1 S1 C3 -22.86(10) . . . . ?
S2 Pb1 S1 C3 -165.33(9) . . . . ?
N2 C3 N1 C2 -176.6(2) . . . . ?
S1 C3 N1 C2 4.9(4) . . . . ?
C3 N1 C2 C1 -175.7(3) . . . . ?
N4 C10 C12 N5 9.1(4) . . . . ?
C9 C10 C12 N5 -171.4(2) . . . . ?
N4 C10 C12 C11 -169.6(2) . . . . ?
C9 C10 C12 C11 9.9(4) . . . . ?
C10 C12 N5 N6 -179.0(2) . . . . ?
C11 C12 N5 N6 -0.3(4) . . . . ?
C10 C12 N5 Pb1 -31.5(3) . . . . ?
C11 C12 N5 Pb1 147.2(2) . . . . ?
N4 Pb1 N5 C12 28.73(18) . . . . ?
N3 Pb1 N5 C12 51.6(2) . . . . ?
S1 Pb1 N5 C12 134.29(17) . . . . ?
S2 Pb1 N5 C12 171.6(2) . . . . ?
N4 Pb1 N5 N6 175.2(2) . . . . ?
N3 Pb1 N5 N6 -161.91(17) . . . . ?
S1 Pb1 N5 N6 -79.27(19) . . . . ?
S2 Pb1 N5 N6 -41.95(17) . . . . ?
C12 N5 N6 C13 -175.6(2) . . . . ?
Pb1 N5 N6 C13 37.5(3) . . . . ?
N5 N6 C13 N7 -175.5(2) . . . . ?
N5 N6 C13 S2 3.6(3) . . . . ?
N6 C13 S2 Pb1 -33.5(3) . . . . ?
N7 C13 S2 Pb1 145.5(2) . . . . ?
N4 Pb1 S2 C13 65.78(10) . . . . ?
N5 Pb1 S2 C13 29.82(10) . . . . ?
N3 Pb1 S2 C13 138.50(10) . . . . ?
S1 Pb1 S2 C13 -177.41(9) . . . . ?
N6 C13 N7 C14 -3.3(4) . . . . ?
S2 C13 N7 C14 177.6(2) . . . . ?
C13 N7 C14 C15 173.4(3) . . . . ?
